data_1575727
loop_
_publ_author_name
'Semyonov, Oleg'
'Antonkin, Nikita S.'
'Radzhabov, Amirbek D.'
'Pizzi, Andrea'
'Lo Iacono, Cristina'
'Guselnikova, Olga'
'Burguera, Sergi'
'Frontera, Antonio'
'Resnati, Giuseppe'
'Postnikov, Pavel S.'

_publ_section_title
;
 Matere bond identification in non-crystalline materials by using X-ray
 photoelectron spectroscopy.
;
_journal_issue 40
_journal_name_full 'Chemical science'
_journal_page_first 18928
_journal_page_last 18935
_journal_paper_doi 10.1039/d5sc04587h
_journal_volume 16
_journal_year 2025
_chemical_formula_sum 'C13 H16 N2 O8 Re2'
_chemical_formula_weight 700.68
_space_group_crystal_system orthorhombic
_space_group_IT_number 59
_space_group_name_Hall '-P 2ab 2a'
_space_group_name_H-M_alt 'P m m n :2'
_atom_sites_solution_hydrogens geom
_audit_creation_method SHELXL-2018/3
_audit_update_record
;
2025-04-10 deposited with the CCDC.	2025-09-09 downloaded from the CCDC.
;
_cell_angle_alpha 90
_cell_angle_beta 90
_cell_angle_gamma 90
_cell_formula_units_Z 2
_cell_length_a 12.9973(14)
_cell_length_b 14.0051(16)
_cell_length_c 4.8810(5)
_cell_measurement_reflns_used 6918
_cell_measurement_temperature 296(2)
_cell_measurement_theta_max 28.29
_cell_measurement_theta_min 2.91
_cell_volume 888.48(17)
_computing_structure_refinement 'SHELXL-2018/3 (Sheldrick, 2018)'
_diffrn_ambient_temperature 296(2)
_diffrn_measured_fraction_theta_full 0.993
_diffrn_measured_fraction_theta_max 0.991
_diffrn_measurement_device_type 'Bruker APEX-II CCD'
_diffrn_radiation_type MoK\a
_diffrn_radiation_wavelength 0.71073
_diffrn_reflns_av_R_equivalents 0.0770
_diffrn_reflns_av_unetI/netI 0.0257
_diffrn_reflns_Laue_measured_fraction_full 0.993
_diffrn_reflns_Laue_measured_fraction_max 0.991
_diffrn_reflns_limit_h_max 17
_diffrn_reflns_limit_h_min -18
_diffrn_reflns_limit_k_max 19
_diffrn_reflns_limit_k_min -19
_diffrn_reflns_limit_l_max 6
_diffrn_reflns_limit_l_min -6
_diffrn_reflns_number 15490
_diffrn_reflns_point_group_measured_fraction_full 0.993
_diffrn_reflns_point_group_measured_fraction_max 0.991
_diffrn_reflns_theta_full 25.242
_diffrn_reflns_theta_max 29.595
_diffrn_reflns_theta_min 4.175
_exptl_absorpt_coefficient_mu 13.654
_exptl_crystal_colour white
_exptl_crystal_density_diffrn 2.619
_exptl_crystal_description 'long needle'
_exptl_crystal_F_000 644
_refine_diff_density_max 2.713
_refine_diff_density_min -1.955
_refine_diff_density_rms 0.183
_refine_ls_extinction_method none
_refine_ls_goodness_of_fit_ref 1.012
_refine_ls_hydrogen_treatment constr
_refine_ls_matrix_type full
_refine_ls_number_parameters 68
_refine_ls_number_reflns 1338
_refine_ls_number_restraints 0
_refine_ls_restrained_S_all 1.012
_refine_ls_R_factor_all 0.0438
_refine_ls_R_factor_gt 0.0340
_refine_ls_shift/su_max 0.024
_refine_ls_shift/su_mean 0.004
_refine_ls_structure_factor_coef Fsqd
_refine_ls_weighting_details 'w=1/[\s^2^(Fo^2^)+(0.0651P)^2^+1.5513P] where P=(Fo^2^+2Fc^2^)/3'
_refine_ls_weighting_scheme calc
_refine_ls_wR_factor_gt 0.0918
_refine_ls_wR_factor_ref 0.1010
_reflns_Friedel_coverage 0.000
_reflns_number_gt 1121
_reflns_number_total 1338
_reflns_threshold_expression 'I > 2\s(I)'
_cod_data_source_file d5sc04587h2.cif
_cod_data_source_block T1
_cod_depositor_comments 'Adding full bibliography for 1575726--1575728.cif.'
_cod_original_sg_symbol_H-M 'P m m n'
_cod_database_code 1575727
_shelx_shelxl_version_number 2018/3
_shelx_space_group_comment
;
The symmetry employed for this shelxl refinement is uniquely defined
by the following loop, which should always be used as a source of
symmetry information in preference to the above space-group names.
They are only intended as comments.
;

loop_
_space_group_symop_operation_xyz
'x, y, z'
'-x+1/2, -y+1/2, z'
'-x, y+1/2, -z'
'x+1/2, -y, -z'
'-x, -y, -z'
'x-1/2, y-1/2, -z'
'x, -y-1/2, z'
'-x-1/2, y, z'

loop_
_atom_site_label
_atom_site_type_symbol
_atom_site_fract_x
_atom_site_fract_y
_atom_site_fract_z
_atom_site_U_iso_or_equiv
_atom_site_adp_type
_atom_site_occupancy
_atom_site_site_symmetry_order
_atom_site_calc_flag
_atom_site_refinement_flags_posn
_atom_site_refinement_flags_adp
_atom_site_refinement_flags_occupancy
_atom_site_disorder_assembly
_atom_site_disorder_group
Re1 Re 0.750000 0.46970(2) 0.31313(8) 0.04751(16) Uani 1 2 d S T P . .
C5 C 0.3477(6) 0.250000 0.3141(17) 0.0461(18) Uani 1 2 d S T P . .
H5A H 0.349343 0.306156 0.430323 0.055 Uiso 0.5 1 calc R U P . .
H5B H 0.349343 0.193844 0.430323 0.055 Uiso 0.5 1 calc R U P . .
C4 C 0.4394(6) 0.250000 0.1248(17) 0.0442(18) Uani 1 2 d S T P . .
N1 N 0.5926(6) 0.250000 -0.2530(19) 0.072(3) Uani 1 2 d S T P . .
H1 H 0.641438 0.250000 -0.371854 0.086 Uiso 1 2 calc R U P . .
C7 C 0.250000 0.250000 0.141(2) 0.042(2) Uani 1 4 d S T P . .
H7A H 0.250000 0.305962 0.024120 0.051 Uiso 0.5 2 calc R U P . .
H7B H 0.250000 0.194038 0.024120 0.051 Uiso 0.5 2 calc R U P . .
C2 C 0.5559(6) 0.3335(7) -0.1638(16) 0.071(2) Uani 1 1 d . . . . .
H2 H 0.582567 0.390520 -0.231041 0.086 Uiso 1 1 calc R U . . .
C3 C 0.4791(5) 0.3346(5) 0.0266(15) 0.0594(15) Uani 1 1 d . . . . .
H3 H 0.453397 0.392532 0.090267 0.071 Uiso 1 1 calc R U . . .
O2 O 0.750000 0.3526(5) 0.4239(19) 0.0674(18) Uani 1 2 d S T P . .
O4 O 0.6413(6) 0.5256(4) 0.425(2) 0.090(2) Uani 1 1 d . . . . .
O5 O 0.750000 0.4739(8) -0.038(3) 0.121(5) Uani 1 2 d S T P . .

loop_
_atom_site_aniso_label
_atom_site_aniso_U_11
_atom_site_aniso_U_22
_atom_site_aniso_U_33
_atom_site_aniso_U_23
_atom_site_aniso_U_13
_atom_site_aniso_U_12
Re1 0.0575(2) 0.0477(2) 0.0373(2) 0.00791(12) 0.000 0.000
C5 0.035(3) 0.068(5) 0.035(4) 0.000 -0.003(3) 0.000
C4 0.033(3) 0.068(5) 0.032(4) 0.000 -0.006(3) 0.000
N1 0.035(3) 0.131(10) 0.050(5) 0.000 0.005(3) 0.000
C7 0.031(4) 0.059(6) 0.037(6) 0.000 0.000 0.000
C2 0.062(4) 0.088(6) 0.064(5) 0.011(4) 0.007(4) -0.024(4)
C3 0.056(3) 0.061(3) 0.061(4) 0.002(3) 0.005(3) -0.007(3)
O2 0.069(4) 0.055(4) 0.078(5) 0.008(4) 0.000 0.000
O4 0.088(4) 0.077(4) 0.104(6) 0.018(3) 0.010(5) 0.029(3)
O5 0.178(13) 0.149(12) 0.037(5) 0.013(5) 0.000 0.000

loop_
_atom_type_symbol
_atom_type_description
_atom_type_scat_dispersion_real
_atom_type_scat_dispersion_imag
_atom_type_scat_source
C C 0.0033 0.0016 'International Tables Vol C Tables 4.2.6.8 and 6.1.1.4'
H H 0.0000 0.0000 'International Tables Vol C Tables 4.2.6.8 and 6.1.1.4'
N N 0.0061 0.0033 'International Tables Vol C Tables 4.2.6.8 and 6.1.1.4'
O O 0.0106 0.0060 'International Tables Vol C Tables 4.2.6.8 and 6.1.1.4'
Re Re -1.0185 7.2310 'International Tables Vol C Tables 4.2.6.8 and 6.1.1.4'

loop_
_geom_angle_atom_site_label_1
_geom_angle_atom_site_label_2
_geom_angle_atom_site_label_3
_geom_angle
_geom_angle_site_symmetry_1
_geom_angle_site_symmetry_3
_geom_angle_publ_flag
O4 Re1 O4 111.8(6) 8_755 . ?
O4 Re1 O5 107.8(4) 8_755 . ?
O4 Re1 O5 107.8(4) . . ?
O4 Re1 O2 109.6(3) 8_755 . ?
O4 Re1 O2 109.6(3) . . ?
O5 Re1 O2 110.2(5) . . ?
C4 C5 C7 108.6(6) . . ?
C3 C4 C3 118.7(8) . 7_565 ?
C3 C4 C5 120.5(4) . . ?
C3 C4 C5 120.5(4) 7_565 . ?
C2 N1 C2 122.2(9) 7_565 . ?
C5 C7 C5 112.8(9) 2 . ?
N1 C2 C3 119.6(8) . . ?
C2 C3 C4 120.0(7) . . ?

loop_
_geom_bond_atom_site_label_1
_geom_bond_atom_site_label_2
_geom_bond_distance
_geom_bond_site_symmetry_2
_geom_bond_publ_flag
Re1 O4 1.705(7) 8_755 ?
Re1 O4 1.705(7) . ?
Re1 O5 1.716(13) . ?
Re1 O2 1.727(7) . ?
C5 C4 1.508(11) . ?
C5 C7 1.525(10) . ?
C4 C3 1.378(8) . ?
C4 C3 1.378(8) 7_565 ?
N1 C2 1.336(11) 7_565 ?
N1 C2 1.336(11) . ?
C2 C3 1.365(10) . ?
